data_7107406
loop_
_publ_author_name
'Xin Huang'
'Jin Peng'
'Lin Dong'
'Ying-Chun Chen'

_publ_section_title
;
 Asymmetric assembly of 2-oxindole and a-angelica lactone units to
 construct vicinal quaternary chiral centers
;
_journal_name_full Chem.Commun.
_journal_page_first 2439
_journal_paper_doi 10.1039/c2cc17777c
_journal_volume 48
_journal_year 2012
_chemical_absolute_configuration ad
_chemical_formula_sum 'C18 H17 N O5'
_chemical_formula_weight 327.33
_chemical_name_systematic
;
?
;
_space_group_IT_number 19
_symmetry_cell_setting orthorhombic
_symmetry_space_group_name_Hall 'P 2ac 2ab'
_symmetry_space_group_name_H-M 'P 21 21 21'
_atom_sites_solution_hydrogens geom
_atom_sites_solution_primary direct
_atom_sites_solution_secondary difmap
_audit_creation_method SHELXL-97
_cell_angle_alpha 90.000(5)
_cell_angle_beta 90.000(5)
_cell_angle_gamma 90.000(5)
_cell_formula_units_Z 4
_cell_length_a 8.923(5)
_cell_length_b 12.210(5)
_cell_length_c 15.345(5)
_cell_measurement_reflns_used 12531
_cell_measurement_temperature 291(2)
_cell_measurement_theta_max 69.5717
_cell_measurement_theta_min 3.6169
_cell_volume 1671.8(13)
_computing_cell_refinement 'CrysAlisPro (Oxford Diffraction Ltd.)'
_computing_data_collection 'CrysAlisPro (Oxford Diffraction Ltd.)'
_computing_data_reduction 'CrysAlisPro (Oxford Diffraction Ltd.)'
_computing_molecular_graphics 'Ortep-3 (L. J. Farrugia, 2001)'
_computing_publication_material SHELXL-97
_computing_structure_refinement 'SHELXL-97 (Sheldrick, 1997)'
_computing_structure_solution 'SHELXS-97 (Sheldrick, 1997)'
_diffrn_ambient_temperature 291(2)
_diffrn_detector_area_resol_mean 15.9149
_diffrn_measured_fraction_theta_full 0.992
_diffrn_measured_fraction_theta_max 0.992
_diffrn_measurement_device_type 'Gemini S Ultra, Oxford Diffraction'
_diffrn_measurement_method '\w scans'
_diffrn_radiation_monochromator mirror
_diffrn_radiation_source 'Enhance Ultra (Cu) X-ray Source'
_diffrn_radiation_type CuK\a
_diffrn_radiation_wavelength 1.54184
_diffrn_reflns_av_R_equivalents 0.0206
_diffrn_reflns_av_sigmaI/netI 0.0136
_diffrn_reflns_limit_h_max 10
_diffrn_reflns_limit_h_min -10
_diffrn_reflns_limit_k_max 14
_diffrn_reflns_limit_k_min -14
_diffrn_reflns_limit_l_max 17
_diffrn_reflns_limit_l_min -18
_diffrn_reflns_number 14220
_diffrn_reflns_theta_full 69.70
_diffrn_reflns_theta_max 69.70
_diffrn_reflns_theta_min 4.63
_exptl_absorpt_coefficient_mu 0.795
_exptl_absorpt_correction_T_max 0.7850
_exptl_absorpt_correction_T_min 0.7416
_exptl_absorpt_correction_type multi-scan
_exptl_absorpt_process_details
;
CrysAlisPro, Oxford Diffraction Ltd.,
Version 1.171.34.44 (release 25-10-2010 CrysAlis171 .NET)
(compiled Oct 25 2010,18:11:34)
Empirical absorption correction using spherical harmonics,
implemented in SCALE3 ABSPACK scaling algorithm.
;
_exptl_crystal_density_diffrn 1.300
_exptl_crystal_density_method 'not measured'
_exptl_crystal_F_000 688
_exptl_crystal_size_max 0.40
_exptl_crystal_size_mid 0.40
_exptl_crystal_size_min 0.32
_refine_diff_density_max 0.133
_refine_diff_density_min -0.132
_refine_diff_density_rms 0.034
_refine_ls_abs_structure_details 'Flack H D (1983), Acta Cryst. A39, 876-881'
_refine_ls_abs_structure_Flack 0.03(14)
_refine_ls_extinction_coef 0.096(2)
_refine_ls_extinction_expression Fc^*^=kFc[1+0.001xFc^2^\l^3^/sin(2\q)]^-1/4^
_refine_ls_extinction_method SHELXL
_refine_ls_goodness_of_fit_ref 1.051
_refine_ls_hydrogen_treatment constr
_refine_ls_matrix_type full
_refine_ls_number_parameters 221
_refine_ls_number_reflns 3123
_refine_ls_number_restraints 0
_refine_ls_restrained_S_all 1.051
_refine_ls_R_factor_all 0.0285
_refine_ls_R_factor_gt 0.0283
_refine_ls_shift/su_max 0.000
_refine_ls_shift/su_mean 0.000
_refine_ls_structure_factor_coef Fsqd
_refine_ls_weighting_details 'calc w=1/[\s^2^(Fo^2^)+(0.0423P)^2^+0.1483P] where P=(Fo^2^+2Fc^2^)/3'
_refine_ls_weighting_scheme calc
_refine_ls_wR_factor_gt 0.0737
_refine_ls_wR_factor_ref 0.0740
_reflns_number_gt 3099
_reflns_number_total 3123
_reflns_threshold_expression >2sigma(I)
_cod_data_source_file c2cc17777c.txt
_cod_data_source_block 4a
_cod_database_code 7107406

loop_
_symmetry_equiv_pos_as_xyz
'x, y, z'
'-x+1/2, -y, z+1/2'
'x+1/2, -y+1/2, -z'
'-x, y+1/2, -z+1/2'

loop_
_atom_site_label
_atom_site_type_symbol
_atom_site_fract_x
_atom_site_fract_y
_atom_site_fract_z
_atom_site_U_iso_or_equiv
_atom_site_adp_type
_atom_site_occupancy
_atom_site_symmetry_multiplicity
_atom_site_calc_flag
_atom_site_refinement_flags
O2 O 0.61363(8) 0.72562(7) 0.75139(6) 0.0449(2) Uani 1 1 d .
O1 O 0.97219(12) 0.69230(9) 0.95238(6) 0.0624(3) Uani 1 1 d .
O3 O 0.51562(12) 0.68019(10) 0.62225(7) 0.0652(3) Uani 1 1 d .
O5 O 0.83879(14) 1.02768(9) 0.96538(8) 0.0735(3) Uani 1 1 d .
O4 O 1.02961(12) 0.93597(9) 0.90685(7) 0.0656(3) Uani 1 1 d .
N1 N 1.09734(11) 0.71964(10) 0.82374(8) 0.0524(3) Uani 1 1 d .
C7 C 0.84485(12) 0.77880(10) 0.82690(7) 0.0399(3) Uani 1 1 d .
C10 C 0.72945(13) 0.68467(10) 0.80998(8) 0.0431(3) Uani 1 1 d .
C15 C 0.78095(15) 0.87791(11) 0.87460(8) 0.0462(3) Uani 1 1 d .
C5 C 0.92318(12) 0.81288(9) 0.74322(7) 0.0413(3) Uani 1 1 d .
C8 C 0.97667(14) 0.72591(11) 0.87830(8) 0.0465(3) Uani 1 1 d .
C17 C 0.89677(16) 0.94905(11) 0.91623(8) 0.0490(3) Uani 1 1 d .
C12 C 0.72394(16) 0.57914(12) 0.68421(9) 0.0553(3) Uani 1 1 d .
H12 H 0.7437 0.5255 0.6428 0.066 Uiso 1 1 calc R
C11 C 0.79621(14) 0.59219(10) 0.75818(10) 0.0517(3) Uani 1 1 d .
H11 H 0.8774 0.5500 0.7760 0.062 Uiso 1 1 calc R
C4 C 1.07086(13) 0.77497(10) 0.74523(8) 0.0474(3) Uani 1 1 d .
C6 C 0.87271(16) 0.87177(11) 0.67305(8) 0.0516(3) Uani 1 1 d .
H6 H 0.7749 0.8980 0.6718 0.062 Uiso 1 1 calc R
C16 C 0.63896(17) 0.90860(14) 0.87527(11) 0.0673(4) Uani 1 1 d .
H16B H 0.6115 0.9742 0.9016 0.081 Uiso 1 1 calc R
H16A H 0.5664 0.8646 0.8494 0.081 Uiso 1 1 calc R
C14 C 0.65322(17) 0.64144(14) 0.89198(9) 0.0611(4) Uani 1 1 d .
H14A H 0.5810 0.5866 0.8763 0.092 Uiso 1 1 calc R
H14C H 0.6035 0.7006 0.9214 0.092 Uiso 1 1 calc R
H14B H 0.7271 0.6099 0.9299 0.092 Uiso 1 1 calc R
C18 C 0.9433(3) 1.10464(14) 1.00180(13) 0.0827(5) Uani 1 1 d .
H18A H 1.0035 1.1352 0.9560 0.124 Uiso 1 1 calc R
H18B H 1.0068 1.0679 1.0430 0.124 Uiso 1 1 calc R
H18C H 0.8894 1.1622 1.0307 0.124 Uiso 1 1 calc R
C13 C 0.60739(14) 0.66292(11) 0.67792(8) 0.0474(3) Uani 1 1 d .
C2 C 1.1141(2) 0.85300(14) 0.60639(10) 0.0695(4) Uani 1 1 d .
H2 H 1.1772 0.8666 0.5594 0.083 Uiso 1 1 calc R
C1 C 0.9694(2) 0.89180(14) 0.60389(9) 0.0658(4) Uani 1 1 d .
H1 H 0.9363 0.9315 0.5559 0.079 Uiso 1 1 calc R
C9 C 1.24382(17) 0.68319(17) 0.85361(15) 0.0810(5) Uani 1 1 d .
H9A H 1.2929 0.6436 0.8077 0.122 Uiso 1 1 calc R
H9B H 1.2319 0.6363 0.9034 0.122 Uiso 1 1 calc R
H9C H 1.3033 0.7456 0.8694 0.122 Uiso 1 1 calc R
C3 C 1.16849(17) 0.79433(13) 0.67673(10) 0.0631(4) Uani 1 1 d .
H3 H 1.2667 0.7689 0.6780 0.076 Uiso 1 1 calc R

loop_
_atom_site_aniso_label
_atom_site_aniso_U_11
_atom_site_aniso_U_22
_atom_site_aniso_U_33
_atom_site_aniso_U_23
_atom_site_aniso_U_13
_atom_site_aniso_U_12
O2 0.0361(4) 0.0486(4) 0.0501(5) -0.0025(4) -0.0022(3) 0.0042(3)
O1 0.0638(6) 0.0725(6) 0.0510(5) 0.0137(5) -0.0132(4) -0.0031(5)
O3 0.0647(6) 0.0735(6) 0.0576(5) 0.0013(5) -0.0152(5) -0.0039(5)
O5 0.0787(7) 0.0609(6) 0.0808(7) -0.0265(6) 0.0078(6) -0.0041(6)
O4 0.0549(6) 0.0636(6) 0.0784(7) -0.0096(5) 0.0006(5) -0.0093(5)
N1 0.0355(5) 0.0588(6) 0.0630(6) 0.0000(5) -0.0035(5) 0.0062(5)
C7 0.0359(5) 0.0443(6) 0.0394(5) 0.0007(4) 0.0011(5) 0.0021(5)
C10 0.0364(5) 0.0469(6) 0.0459(6) 0.0046(5) -0.0001(5) 0.0018(5)
C15 0.0479(6) 0.0489(7) 0.0418(6) -0.0022(5) 0.0047(5) 0.0031(5)
C5 0.0406(5) 0.0422(5) 0.0411(6) -0.0022(5) 0.0034(5) -0.0009(4)
C8 0.0429(6) 0.0475(6) 0.0491(6) 0.0016(5) -0.0071(5) 0.0002(5)
C17 0.0574(7) 0.0460(6) 0.0437(6) 0.0017(5) 0.0044(6) -0.0023(6)
C12 0.0535(7) 0.0488(7) 0.0635(8) -0.0110(6) 0.0049(6) 0.0003(6)
C11 0.0439(6) 0.0404(6) 0.0709(8) 0.0021(6) 0.0006(6) 0.0031(5)
C4 0.0404(6) 0.0494(6) 0.0525(7) -0.0073(6) 0.0047(5) -0.0018(5)
C6 0.0588(7) 0.0502(7) 0.0458(6) 0.0025(5) -0.0022(6) -0.0023(6)
C16 0.0539(8) 0.0691(9) 0.0788(10) -0.0251(8) 0.0008(7) 0.0128(7)
C14 0.0545(7) 0.0727(9) 0.0560(8) 0.0134(7) 0.0044(6) -0.0124(7)
C18 0.1144(15) 0.0529(8) 0.0809(11) -0.0136(8) -0.0122(11) -0.0114(9)
C13 0.0445(6) 0.0503(6) 0.0474(6) 0.0004(5) 0.0018(5) -0.0061(5)
C2 0.0797(11) 0.0756(10) 0.0531(8) -0.0090(7) 0.0250(7) -0.0214(9)
C1 0.0868(11) 0.0657(9) 0.0450(7) 0.0045(6) 0.0056(7) -0.0164(8)
C9 0.0436(7) 0.0870(12) 0.1125(14) 0.0094(11) -0.0139(8) 0.0149(8)
C3 0.0495(7) 0.0680(9) 0.0717(9) -0.0182(7) 0.0195(7) -0.0078(6)

loop_
_atom_type_symbol
_atom_type_description
_atom_type_scat_dispersion_real
_atom_type_scat_dispersion_imag
_atom_type_scat_source
C C 0.0181 0.0091 'International Tables Vol C Tables 4.2.6.8 and 6.1.1.4'
H H 0.0000 0.0000 'International Tables Vol C Tables 4.2.6.8 and 6.1.1.4'
N N 0.0311 0.0180 'International Tables Vol C Tables 4.2.6.8 and 6.1.1.4'
O O 0.0492 0.0322 'International Tables Vol C Tables 4.2.6.8 and 6.1.1.4'

loop_
_geom_angle_atom_site_label_1
_geom_angle_atom_site_label_2
_geom_angle_atom_site_label_3
_geom_angle
C13 O2 C10 110.25(9)
C17 O5 C18 116.19(14)
C8 N1 C4 111.53(10)
C8 N1 C9 122.15(13)
C4 N1 C9 124.74(13)
C5 C7 C15 111.11(10)
C5 C7 C8 101.20(9)
C15 C7 C8 111.63(10)
C5 C7 C10 111.31(9)
C15 C7 C10 114.61(10)
C8 C7 C10 106.06(10)
O2 C10 C11 102.26(10)
O2 C10 C14 108.14(10)
C11 C10 C14 110.66(12)
O2 C10 C7 108.48(9)
C11 C10 C7 112.24(10)
C14 C10 C7 114.26(11)
C16 C15 C17 119.68(13)
C16 C15 C7 125.98(12)
C17 C15 C7 114.09(11)
C6 C5 C4 120.07(11)
C6 C5 C7 131.00(11)
C4 C5 C7 108.92(10)
O1 C8 N1 125.68(12)
O1 C8 C7 126.31(12)
N1 C8 C7 107.95(10)
O4 C17 O5 123.22(14)
O4 C17 C15 123.55(12)
O5 C17 C15 113.23(13)
C11 C12 C13 108.73(12)
C11 C12 H12 125.6
C13 C12 H12 125.6
C12 C11 C10 110.66(12)
C12 C11 H11 124.7
C10 C11 H11 124.7
C3 C4 C5 121.31(13)
C3 C4 N1 128.94(13)
C5 C4 N1 109.74(10)
C5 C6 C1 119.22(14)
C5 C6 H6 120.4
C1 C6 H6 120.4
C15 C16 H16B 120.0
C15 C16 H16A 120.0
H16B C16 H16A 120.0
C10 C14 H14A 109.5
C10 C14 H14C 109.5
H14A C14 H14C 109.5
C10 C14 H14B 109.5
H14A C14 H14B 109.5
H14C C14 H14B 109.5
O5 C18 H18A 109.5
O5 C18 H18B 109.5
H18A C18 H18B 109.5
O5 C18 H18C 109.5
H18A C18 H18C 109.5
H18B C18 H18C 109.5
O3 C13 O2 121.12(12)
O3 C13 C12 130.86(13)
O2 C13 C12 108.01(11)
C1 C2 C3 121.97(14)
C1 C2 H2 119.0
C3 C2 H2 119.0
C2 C1 C6 120.05(15)
C2 C1 H1 120.0
C6 C1 H1 120.0
N1 C9 H9A 109.5
N1 C9 H9B 109.5
H9A C9 H9B 109.5
N1 C9 H9C 109.5
H9A C9 H9C 109.5
H9B C9 H9C 109.5
C2 C3 C4 117.36(14)
C2 C3 H3 121.3
C4 C3 H3 121.3

loop_
_geom_bond_atom_site_label_1
_geom_bond_atom_site_label_2
_geom_bond_distance
O2 C13 1.3639(15)
O2 C10 1.4581(14)
O1 C8 1.2092(17)
O3 C13 1.2020(16)
O5 C17 1.3259(17)
O5 C18 1.437(2)
O4 C17 1.2046(19)
N1 C8 1.3661(18)
N1 C4 1.4012(18)
N1 C9 1.4549(18)
C7 C5 1.5201(16)
C7 C15 1.5249(17)
C7 C8 1.5565(17)
C7 C10 1.5648(18)
C10 C11 1.5039(18)
C10 C14 1.5248(18)
C15 C16 1.321(2)
C15 C17 1.4936(19)
C5 C6 1.3708(18)
C5 C4 1.3970(18)
C12 C11 1.315(2)
C12 C13 1.462(2)
C12 H12 0.9300
C11 H11 0.9300
C4 C3 1.3856(19)
C6 C1 1.390(2)
C6 H6 0.9300
C16 H16B 0.9300
C16 H16A 0.9300
C14 H14A 0.9600
C14 H14C 0.9600
C14 H14B 0.9600
C18 H18A 0.9600
C18 H18B 0.9600
C18 H18C 0.9600
C2 C1 1.376(3)
C2 C3 1.383(3)
C2 H2 0.9300
C1 H1 0.9300
C9 H9A 0.9600
C9 H9B 0.9600
C9 H9C 0.9600
C3 H3 0.9300

loop_
_geom_torsion_atom_site_label_1
_geom_torsion_atom_site_label_2
_geom_torsion_atom_site_label_3
_geom_torsion_atom_site_label_4
_geom_torsion
C13 O2 C10 C11 2.87(12)
C13 O2 C10 C14 -113.95(11)
C13 O2 C10 C7 121.63(10)
C5 C7 C10 O2 -62.80(12)
C15 C7 C10 O2 64.36(12)
C8 C7 C10 O2 -172.02(9)
C5 C7 C10 C11 49.45(13)
C15 C7 C10 C11 176.60(10)
C8 C7 C10 C11 -59.77(12)
C5 C7 C10 C14 176.50(11)
C15 C7 C10 C14 -56.35(14)
C8 C7 C10 C14 67.28(13)
C5 C7 C15 C16 102.11(17)
C8 C7 C15 C16 -145.74(15)
C10 C7 C15 C16 -25.15(19)
C5 C7 C15 C17 -72.01(13)
C8 C7 C15 C17 40.14(14)
C10 C7 C15 C17 160.73(10)
C15 C7 C5 C6 -55.53(17)
C8 C7 C5 C6 -174.17(13)
C10 C7 C5 C6 73.50(16)
C15 C7 C5 C4 123.59(11)
C8 C7 C5 C4 4.95(12)
C10 C7 C5 C4 -107.38(11)
C4 N1 C8 O1 -174.54(13)
C9 N1 C8 O1 -8.2(2)
C4 N1 C8 C7 8.02(14)
C9 N1 C8 C7 174.32(13)
C5 C7 C8 O1 174.84(13)
C15 C7 C8 O1 56.58(17)
C10 C7 C8 O1 -68.90(16)
C5 C7 C8 N1 -7.73(13)
C15 C7 C8 N1 -125.99(11)
C10 C7 C8 N1 108.53(11)
C18 O5 C17 O4 5.5(2)
C18 O5 C17 C15 -175.15(13)
C16 C15 C17 O4 -168.06(16)
C7 C15 C17 O4 6.47(18)
C16 C15 C17 O5 12.55(18)
C7 C15 C17 O5 -172.93(11)
C13 C12 C11 C10 2.10(16)
O2 C10 C11 C12 -3.05(14)
C14 C10 C11 C12 111.94(14)
C7 C10 C11 C12 -119.11(12)
C6 C5 C4 C3 -0.88(18)
C7 C5 C4 C3 179.89(12)
C6 C5 C4 N1 178.59(11)
C7 C5 C4 N1 -0.65(13)
C8 N1 C4 C3 174.59(13)
C9 N1 C4 C3 8.7(2)
C8 N1 C4 C5 -4.82(15)
C9 N1 C4 C5 -170.70(14)
C4 C5 C6 C1 0.85(18)
C7 C5 C6 C1 179.89(13)
C10 O2 C13 O3 177.30(12)
C10 O2 C13 C12 -1.81(13)
C11 C12 C13 O3 -179.22(14)
C11 C12 C13 O2 -0.22(15)
C3 C2 C1 C6 -0.5(2)
C5 C6 C1 C2 -0.2(2)
C1 C2 C3 C4 0.5(2)
C5 C4 C3 C2 0.2(2)
N1 C4 C3 C2 -179.14(13)
